data_7104571
loop_
_publ_author_name
'Vieille-Petit, Ludovic'
'Luan, Xinjun'
'Gatti, Michele'
'Blumentritt, Sascha'
'Linden, Anthony'
'Clavier, Herv\'e'
'Nolan, Steven P'
'Dorta, Reto'

_publ_section_title
;
 Improving Grubbs' II type ruthenium catalysts by appropriately
 modifying the N-heterocyclic carbene ligand.
;
_journal_issue 25
_journal_name_full 'Chemical communications (Cambridge, England)'
_journal_page_first 3783
_journal_page_last 3785
_journal_paper_doi 10.1039/b904634h
_journal_volume 34
_journal_year 2009
_chemical_formula_moiety 'C67 H90 Cl N2 P Ru, C H2 Cl2'
_chemical_formula_sum 'C68 H92 Cl3 N2 P Ru'
_chemical_formula_weight 1175.82
_chemical_name_systematic
;
?
;
_space_group_IT_number 2
_symmetry_cell_setting triclinic
_symmetry_Int_Tables_number 2
_symmetry_space_group_name_Hall '-P 1'
_symmetry_space_group_name_H-M 'P -1'
_atom_sites_solution_hydrogens geom
_atom_sites_solution_primary direct
_atom_sites_solution_secondary difmap
_audit_creation_date 08-09-16
_audit_creation_method SHELXL-97
_cell_angle_alpha 87.3964(8)
_cell_angle_beta 75.4952(8)
_cell_angle_gamma 79.1259(8)
_cell_formula_units_Z 2
_cell_length_a 12.6367(2)
_cell_length_b 12.7897(2)
_cell_length_c 19.6484(2)
_cell_measurement_reflns_used 94065
_cell_measurement_temperature 160(1)
_cell_measurement_theta_max 27.5
_cell_measurement_theta_min 2.0
_cell_volume 3019.14(7)
_computing_cell_refinement 'DENZO-SMN (Otwinowski & Minor, 1997)'
_computing_data_collection 'COLLECT (Nonius, 2000)'
_computing_data_reduction 'DENZO-SMN and SCALEPACK (Otwinowski & Minor, 1997)'
_computing_molecular_graphics 'ORTEPII (Johnson, 1976)'
_computing_publication_material 'SHELXL97 and PLATON (Spek, 2008)'
_computing_structure_refinement 'SHELXL97 (Sheldrick, 1997)'
_computing_structure_solution 'SIR92 (Altomare et al., 1994)'
_diffrn_ambient_temperature 160(1)
_diffrn_detector '65 mm CCD camera on \k goniostat'
_diffrn_detector_area_resol_mean 9
_diffrn_measured_fraction_theta_full 0.989
_diffrn_measured_fraction_theta_max 0.989
_diffrn_measurement_device_type 'Nonius KappaCCD area-detector diffractometer'
_diffrn_measurement_method '\w scans with \k offsets'
_diffrn_radiation_monochromator 'horizontally mounted graphite crystal'
_diffrn_radiation_source 'Nonius FR590 sealed tube generator'
_diffrn_radiation_type 'Mo K\a'
_diffrn_radiation_wavelength 0.71073
_diffrn_reflns_av_R_equivalents 0.0730
_diffrn_reflns_av_sigmaI/netI 0.0440
_diffrn_reflns_limit_h_max 16
_diffrn_reflns_limit_h_min -15
_diffrn_reflns_limit_k_max 16
_diffrn_reflns_limit_k_min -16
_diffrn_reflns_limit_l_max 25
_diffrn_reflns_limit_l_min 0
_diffrn_reflns_number 77597
_diffrn_reflns_theta_full 27.50
_diffrn_reflns_theta_max 27.50
_diffrn_reflns_theta_min 2.12
_diffrn_standards_decay_% 0
_diffrn_standards_number 0
_exptl_absorpt_coefficient_mu 0.461
_exptl_absorpt_correction_T_max 0.951
_exptl_absorpt_correction_T_min 0.853
_exptl_absorpt_correction_type multi-scan
_exptl_absorpt_process_details '(Blessing, 1995)'
_exptl_crystal_colour red
_exptl_crystal_density_diffrn 1.293
_exptl_crystal_density_method 'not measured'
_exptl_crystal_description prism
_exptl_crystal_F_000 1248
_exptl_crystal_size_max 0.20
_exptl_crystal_size_mid 0.12
_exptl_crystal_size_min 0.12
_platon_squeeze_details
;
The asymmetric unit contains one molecule of the Rh-complex plus one
disordered molecule of CH~2~Cl~2~. Attempts to model the solvent molecule
were unsatisfactory. Therefore, the SQUEEZE routine of the program PLATON
was employed. This procedure, which allows the disordered solvent molecule
to be omitted entirely from the subsequent refinement model, gave
substantially improved refinement results and there were no significant
peaks of residual electron density to be found in the voids of the structure.
When the solvent molecule is omitted from the model, each unit cell contains
two cavities of 147 \%A^3^. The electron count in each cavity was calculated
to be approximately 40 e. As the crystals grew from a CH~2~Cl~2~ / MeOH
solution and the initial electron density peak distribution looked somewhat
like a CH~2~Cl~2~ molecule, it is assumed the cavities contain CH~2~Cl~2~.
Allowing for one molecule of CH~2~Cl~2~ per cavity yields 42 e and this
estimate was used in the subsequent calculation of the empirical formula,
formula weight, density, linear absorption coefficient and F(000). Thus
the ratio of Rh-complex to CH~2~Cl~2~ is approximately 1:1.
;
_refine_diff_density_max 0.489
_refine_diff_density_min -0.635
_refine_diff_density_rms 0.069
_refine_ls_extinction_coef 0.0043(4)
_refine_ls_extinction_expression Fc^*^=kFc[1+0.001xFc^2^\l^3^/sin(2\q)]^-1/4^
_refine_ls_extinction_method SHELXL
_refine_ls_goodness_of_fit_ref 1.034
_refine_ls_hydrogen_treatment constr
_refine_ls_matrix_type full
_refine_ls_number_parameters 654
_refine_ls_number_reflns 13740
_refine_ls_number_restraints 0
_refine_ls_restrained_S_all 1.034
_refine_ls_R_factor_all 0.0572
_refine_ls_R_factor_gt 0.0411
_refine_ls_shift/su_max 0.001
_refine_ls_shift/su_mean 0.000
_refine_ls_structure_factor_coef Fsqd
_refine_ls_weighting_details 'w=1/[\s^2^(Fo^2^)+(0.0499P)^2^+1.2220P] where P=(Fo^2^+2Fc^2^)/3'
_refine_ls_weighting_scheme calc
_refine_ls_wR_factor_gt 0.0939
_refine_ls_wR_factor_ref 0.0990
_reflns_number_gt 11087
_reflns_number_total 13742
_reflns_threshold_expression 'I > 2\s(I)'
_cod_data_source_file b904634h.txt
_cod_data_source_block 2c
_cod_original_sg_symbol_H-M 'P -1 '
_cod_database_code 7104571

loop_
_symmetry_equiv_pos_as_xyz
'x, y, z'
'-x, -y, -z'

loop_
_atom_site_label
_atom_site_type_symbol
_atom_site_fract_x
_atom_site_fract_y
_atom_site_fract_z
_atom_site_U_iso_or_equiv
_atom_site_adp_type
_atom_site_occupancy
_atom_site_symmetry_multiplicity
_atom_site_calc_flag
_atom_site_refinement_flags
_atom_site_disorder_assembly
_atom_site_disorder_group
Ru1 Ru 0.172032(14) 0.256595(13) 0.248130(9) 0.02328(6) Uani 1 1 d . . .
P1 P 0.22443(5) 0.31018(5) 0.13639(3) 0.02823(13) Uani 1 1 d . . .
Cl1 Cl -0.01995(5) 0.25095(5) 0.24123(3) 0.03314(13) Uani 1 1 d . . .
N1 N 0.36648(14) 0.12811(13) 0.28008(9) 0.0232(4) Uani 1 1 d . . .
N2 N 0.39274(14) 0.29321(13) 0.26598(9) 0.0240(4) Uani 1 1 d . . .
C1 C 0.30725(17) 0.04316(16) 0.28225(11) 0.0237(4) Uani 1 1 d . . .
C2 C 0.35693(18) -0.04980(16) 0.24479(11) 0.0255(4) Uani 1 1 d . . .
C3 C 0.28940(18) -0.12608(17) 0.24277(12) 0.0290(5) Uani 1 1 d . . .
H3 H 0.3224 -0.1909 0.2181 0.035 Uiso 1 1 calc R . .
C4 C 0.17861(18) -0.10925(17) 0.27518(11) 0.0282(5) Uani 1 1 d . . .
H4 H 0.1353 -0.1604 0.2704 0.034 Uiso 1 1 calc R . .
C5 C 0.12736(17) -0.01572(16) 0.31606(11) 0.0245(4) Uani 1 1 d . . .
C6 C 0.01452(17) 0.00154(16) 0.35338(11) 0.0254(4) Uani 1 1 d . . .
H6 H -0.0291 -0.0497 0.3493 0.030 Uiso 1 1 calc R . .
C7 C -0.03513(17) 0.08948(16) 0.39541(11) 0.0243(4) Uani 1 1 d . . .
C8 C 0.14336(18) 0.14939(16) 0.36671(10) 0.0247(4) Uani 1 1 d . . .
H8 H 0.1867 0.1996 0.3731 0.030 Uiso 1 1 calc R . .
C9 C 0.03345(17) 0.16291(16) 0.40158(11) 0.0245(4) Uani 1 1 d . . .
H9 H 0.0019 0.2236 0.4310 0.029 Uiso 1 1 calc R . .
C10 C 0.19370(17) 0.06052(15) 0.32085(10) 0.0229(4) Uani 1 1 d . . .
C11 C 0.48005(19) -0.07230(18) 0.20775(12) 0.0310(5) Uani 1 1 d . . .
H11 H 0.5082 -0.0039 0.2054 0.037 Uiso 1 1 calc R . .
C12 C 0.5443(2) -0.1512(2) 0.25070(15) 0.0437(6) Uani 1 1 d . . .
H121 H 0.5316 -0.1226 0.2981 0.065 Uiso 1 1 calc R . .
H122 H 0.6239 -0.1621 0.2277 0.065 Uiso 1 1 calc R . .
H123 H 0.5185 -0.2193 0.2538 0.065 Uiso 1 1 calc R . .
C13 C 0.5024(2) -0.1129(2) 0.13243(14) 0.0472(7) Uani 1 1 d . . .
H131 H 0.4830 -0.1837 0.1334 0.071 Uiso 1 1 calc R . .
H132 H 0.5814 -0.1173 0.1091 0.071 Uiso 1 1 calc R . .
H133 H 0.4573 -0.0638 0.1065 0.071 Uiso 1 1 calc R . .
C14 C -0.15689(17) 0.10931(16) 0.43485(11) 0.0249(4) Uani 1 1 d . . .
C15 C -0.21899(18) 0.21371(17) 0.40902(12) 0.0288(5) Uani 1 1 d . . .
H151 H -0.1834 0.2738 0.4158 0.035 Uiso 1 1 calc R . .
H152 H -0.2139 0.2078 0.3582 0.035 Uiso 1 1 calc R . .
C16 C -0.34155(18) 0.23565(17) 0.44962(12) 0.0297(5) Uani 1 1 d . . .
H16 H -0.3802 0.3032 0.4322 0.036 Uiso 1 1 calc R . .
C17 C -0.34951(19) 0.24669(17) 0.52807(12) 0.0305(5) Uani 1 1 d . . .
H171 H -0.4286 0.2622 0.5544 0.037 Uiso 1 1 calc R . .
H172 H -0.3141 0.3065 0.5356 0.037 Uiso 1 1 calc R . .
C18 C -0.29097(18) 0.14292(17) 0.55504(11) 0.0287(5) Uani 1 1 d . . .
H18 H -0.2964 0.1501 0.6063 0.034 Uiso 1 1 calc R . .
C19 C -0.16813(18) 0.12018(18) 0.51480(11) 0.0289(5) Uani 1 1 d . . .
H191 H -0.1302 0.0535 0.5325 0.035 Uiso 1 1 calc R . .
H192 H -0.1316 0.1789 0.5230 0.035 Uiso 1 1 calc R . .
C20 C -0.39596(19) 0.14361(18) 0.43746(12) 0.0314(5) Uani 1 1 d . . .
H201 H -0.3898 0.1364 0.3866 0.038 Uiso 1 1 calc R . .
H202 H -0.4758 0.1580 0.4621 0.038 Uiso 1 1 calc R . .
C21 C -0.33809(18) 0.04039(17) 0.46525(12) 0.0290(5) Uani 1 1 d . . .
H21 H -0.3742 -0.0198 0.4577 0.035 Uiso 1 1 calc R . .
C22 C -0.34750(19) 0.05170(18) 0.54373(12) 0.0306(5) Uani 1 1 d . . .
H221 H -0.3114 -0.0155 0.5620 0.037 Uiso 1 1 calc R . .
H222 H -0.4268 0.0665 0.5696 0.037 Uiso 1 1 calc R . .
C23 C -0.21538(18) 0.01818(17) 0.42514(12) 0.0282(5) Uani 1 1 d . . .
H231 H -0.2099 0.0094 0.3745 0.034 Uiso 1 1 calc R . .
H232 H -0.1777 -0.0491 0.4423 0.034 Uiso 1 1 calc R . .
C24 C 0.31992(17) 0.22854(16) 0.26223(10) 0.0237(4) Uani 1 1 d . . .
C25 C 0.45382(18) 0.13005(17) 0.31670(12) 0.0270(4) Uani 1 1 d . . .
H251 H 0.5157 0.0688 0.3032 0.032 Uiso 1 1 calc R . .
H252 H 0.4243 0.1309 0.3684 0.032 Uiso 1 1 calc R . .
C26 C 0.48979(18) 0.23502(17) 0.28992(12) 0.0286(5) Uani 1 1 d . . .
H261 H 0.5043 0.2742 0.3280 0.034 Uiso 1 1 calc R . .
H262 H 0.5574 0.2230 0.2506 0.034 Uiso 1 1 calc R . .
C27 C 0.36196(19) 0.40601(16) 0.27386(11) 0.0267(4) Uani 1 1 d . . .
C28 C 0.44346(19) 0.46877(17) 0.26312(12) 0.0298(5) Uani 1 1 d . . .
C29 C 0.4104(2) 0.57428(18) 0.28980(13) 0.0358(5) Uani 1 1 d . . .
H29 H 0.4649 0.6180 0.2842 0.043 Uiso 1 1 calc R . .
C30 C 0.3038(2) 0.61496(18) 0.32301(13) 0.0353(5) Uani 1 1 d . . .
H30 H 0.2863 0.6839 0.3434 0.042 Uiso 1 1 calc R . .
C31 C 0.2181(2) 0.55544(17) 0.32756(11) 0.0293(5) Uani 1 1 d . . .
C32 C 0.1065(2) 0.59947(17) 0.35993(11) 0.0308(5) Uani 1 1 d . . .
H32 H 0.0892 0.6690 0.3795 0.037 Uiso 1 1 calc R . .
C33 C 0.02223(19) 0.54318(17) 0.36368(11) 0.0287(5) Uani 1 1 d . . .
C34 C 0.05058(19) 0.44270(17) 0.32962(11) 0.0280(5) Uani 1 1 d . . .
H34 H -0.0078 0.4056 0.3297 0.034 Uiso 1 1 calc R . .
C35 C 0.15775(18) 0.39530(16) 0.29635(11) 0.0251(4) Uani 1 1 d . . .
C36 C 0.24606(18) 0.45021(16) 0.29935(11) 0.0263(4) Uani 1 1 d . . .
C37 C 0.5632(2) 0.43573(19) 0.22097(12) 0.0335(5) Uani 1 1 d . . .
H37 H 0.5713 0.3633 0.2010 0.040 Uiso 1 1 calc R . .
C38 C 0.6494(2) 0.4305(2) 0.26437(14) 0.0452(6) Uani 1 1 d . . .
H381 H 0.6440 0.5011 0.2838 0.068 Uiso 1 1 calc R . .
H382 H 0.7241 0.4076 0.2342 0.068 Uiso 1 1 calc R . .
H383 H 0.6351 0.3795 0.3028 0.068 Uiso 1 1 calc R . .
C39 C 0.5884(3) 0.5134(2) 0.15902(14) 0.0474(7) Uani 1 1 d . . .
H391 H 0.5335 0.5170 0.1311 0.071 Uiso 1 1 calc R . .
H392 H 0.6630 0.4882 0.1293 0.071 Uiso 1 1 calc R . .
H393 H 0.5846 0.5844 0.1773 0.071 Uiso 1 1 calc R . .
C40 C -0.09898(19) 0.58592(17) 0.40033(11) 0.0291(5) Uani 1 1 d . . .
C41 C -0.1716(2) 0.60013(18) 0.34654(12) 0.0334(5) Uani 1 1 d . . .
H411 H -0.1453 0.6516 0.3100 0.040 Uiso 1 1 calc R . .
H412 H -0.1641 0.5312 0.3232 0.040 Uiso 1 1 calc R . .
C42 C -0.2944(2) 0.64048(19) 0.38292(13) 0.0356(5) Uani 1 1 d . . .
H42 H -0.3397 0.6492 0.3473 0.043 Uiso 1 1 calc R . .
C43 C -0.3057(2) 0.74796(18) 0.41804(13) 0.0369(5) Uani 1 1 d . . .
H431 H -0.2789 0.8002 0.3822 0.044 Uiso 1 1 calc R . .
H432 H -0.3848 0.7753 0.4408 0.044 Uiso 1 1 calc R . .
C44 C -0.2373(2) 0.73411(18) 0.47314(12) 0.0352(5) Uani 1 1 d . . .
H44 H -0.2451 0.8043 0.4961 0.042 Uiso 1 1 calc R . .
C45 C -0.1148(2) 0.69439(17) 0.43670(12) 0.0327(5) Uani 1 1 d . . .
H451 H -0.0698 0.6870 0.4719 0.039 Uiso 1 1 calc R . .
H452 H -0.0882 0.7472 0.4013 0.039 Uiso 1 1 calc R . .
C46 C -0.3351(2) 0.55939(19) 0.43863(14) 0.0393(6) Uani 1 1 d . . .
H461 H -0.4145 0.5843 0.4620 0.047 Uiso 1 1 calc R . .
H462 H -0.3280 0.4900 0.4159 0.047 Uiso 1 1 calc R . .
C47 C -0.2659(2) 0.54615(18) 0.49326(13) 0.0364(5) Uani 1 1 d . . .
H47 H -0.2925 0.4932 0.5295 0.044 Uiso 1 1 calc R . .
C48 C -0.2788(2) 0.65394(18) 0.52886(12) 0.0377(6) Uani 1 1 d . . .
H481 H -0.3578 0.6797 0.5525 0.045 Uiso 1 1 calc R . .
H482 H -0.2351 0.6458 0.5648 0.045 Uiso 1 1 calc R . .
C49 C -0.1437(2) 0.50729(17) 0.45744(12) 0.0323(5) Uani 1 1 d . . .
H491 H -0.1349 0.4368 0.4357 0.039 Uiso 1 1 calc R . .
H492 H -0.0995 0.4988 0.4931 0.039 Uiso 1 1 calc R . .
C50 C 0.37670(19) 0.30017(19) 0.09765(12) 0.0316(5) Uani 1 1 d . . .
H50 H 0.4038 0.3389 0.1310 0.038 Uiso 1 1 calc R . .
C51 C 0.43924(19) 0.18511(19) 0.09670(12) 0.0337(5) Uani 1 1 d . . .
H511 H 0.4134 0.1516 0.1428 0.040 Uiso 1 1 calc R . .
H512 H 0.4225 0.1443 0.0603 0.040 Uiso 1 1 calc R . .
C52 C 0.5642(2) 0.1806(2) 0.08141(13) 0.0383(6) Uani 1 1 d . . .
H521 H 0.6025 0.1056 0.0814 0.046 Uiso 1 1 calc R . .
H522 H 0.5815 0.2191 0.1187 0.046 Uiso 1 1 calc R . .
C53 C 0.6062(2) 0.2310(2) 0.01017(13) 0.0428(6) Uani 1 1 d . . .
H531 H 0.5970 0.1873 -0.0276 0.051 Uiso 1 1 calc R . .
H532 H 0.6863 0.2324 0.0025 0.051 Uiso 1 1 calc R . .
C54 C 0.5422(2) 0.3443(2) 0.00657(14) 0.0440(6) Uani 1 1 d . . .
H541 H 0.5661 0.3723 -0.0415 0.053 Uiso 1 1 calc R . .
H542 H 0.5610 0.3901 0.0394 0.053 Uiso 1 1 calc R . .
C55 C 0.4159(2) 0.3506(2) 0.02519(12) 0.0387(6) Uani 1 1 d . . .
H551 H 0.3953 0.3128 -0.0110 0.046 Uiso 1 1 calc R . .
H552 H 0.3784 0.4260 0.0258 0.046 Uiso 1 1 calc R . .
C56 C 0.1728(2) 0.2185(2) 0.08644(12) 0.0352(5) Uani 1 1 d . . .
H56 H 0.0902 0.2414 0.0993 0.042 Uiso 1 1 calc R . .
C57 C 0.1931(2) 0.1026(2) 0.11252(14) 0.0419(6) Uani 1 1 d . . .
H571 H 0.2736 0.0725 0.0987 0.050 Uiso 1 1 calc R . .
H572 H 0.1684 0.1012 0.1645 0.050 Uiso 1 1 calc R . .
C58 C 0.1294(3) 0.0351(3) 0.08108(18) 0.0604(8) Uani 1 1 d . . .
H581 H 0.1460 -0.0396 0.0966 0.072 Uiso 1 1 calc R . .
H582 H 0.0486 0.0614 0.0987 0.072 Uiso 1 1 calc R . .
C59 C 0.1599(3) 0.0390(3) 0.0016(2) 0.0763(11) Uani 1 1 d . . .
H591 H 0.1136 -0.0018 -0.0167 0.092 Uiso 1 1 calc R . .
H592 H 0.2388 0.0052 -0.0164 0.092 Uiso 1 1 calc R . .
C60 C 0.1423(3) 0.1529(3) -0.02465(16) 0.0685(10) Uani 1 1 d . . .
H601 H 0.0620 0.1837 -0.0115 0.082 Uiso 1 1 calc R . .
H602 H 0.1676 0.1531 -0.0766 0.082 Uiso 1 1 calc R . .
C61 C 0.2059(2) 0.2221(3) 0.00603(13) 0.0512(7) Uani 1 1 d . . .
H611 H 0.2868 0.1960 -0.0110 0.061 Uiso 1 1 calc R . .
H612 H 0.1891 0.2965 -0.0100 0.061 Uiso 1 1 calc R . .
C62 C 0.1650(2) 0.44501(19) 0.10934(13) 0.0372(5) Uani 1 1 d . . .
H62 H 0.1892 0.4484 0.0569 0.045 Uiso 1 1 calc R . .
C63 C 0.0377(2) 0.4686(2) 0.13000(17) 0.0536(7) Uani 1 1 d . . .
H631 H 0.0111 0.4631 0.1817 0.064 Uiso 1 1 calc R . .
H632 H 0.0092 0.4150 0.1082 0.064 Uiso 1 1 calc R . .
C64 C -0.0079(3) 0.5804(3) 0.1062(2) 0.0728(10) Uani 1 1 d . . .
H641 H 0.0113 0.5831 0.0542 0.087 Uiso 1 1 calc R . .
H642 H -0.0900 0.5950 0.1229 0.087 Uiso 1 1 calc R . .
C65 C 0.0389(3) 0.6651(3) 0.1342(2) 0.0709(10) Uani 1 1 d . . .
H651 H 0.0127 0.6678 0.1861 0.085 Uiso 1 1 calc R . .
H652 H 0.0110 0.7354 0.1156 0.085 Uiso 1 1 calc R . .
C66 C 0.1658(3) 0.6431(2) 0.11334(16) 0.0539(7) Uani 1 1 d . . .
H661 H 0.1940 0.6978 0.1343 0.065 Uiso 1 1 calc R . .
H662 H 0.1924 0.6469 0.0616 0.065 Uiso 1 1 calc R . .
C67 C 0.2103(2) 0.53222(19) 0.13902(14) 0.0426(6) Uani 1 1 d . . .
H671 H 0.1882 0.5305 0.1910 0.051 Uiso 1 1 calc R . .
H672 H 0.2926 0.5178 0.1241 0.051 Uiso 1 1 calc R . .

loop_
_atom_site_aniso_label
_atom_site_aniso_U_11
_atom_site_aniso_U_22
_atom_site_aniso_U_33
_atom_site_aniso_U_23
_atom_site_aniso_U_13
_atom_site_aniso_U_12
Ru1 0.02796(10) 0.01951(9) 0.02390(10) -0.00101(6) -0.00861(7) -0.00491(6)
P1 0.0332(3) 0.0278(3) 0.0233(3) 0.0012(2) -0.0092(2) -0.0021(2)
Cl1 0.0310(3) 0.0410(3) 0.0303(3) 0.0013(2) -0.0111(2) -0.0093(2)
N1 0.0264(9) 0.0189(8) 0.0266(9) 0.0018(7) -0.0091(7) -0.0072(7)
N2 0.0293(9) 0.0193(8) 0.0252(9) 0.0037(7) -0.0094(7) -0.0064(7)
C1 0.0300(11) 0.0194(10) 0.0259(10) 0.0037(8) -0.0125(9) -0.0076(8)
C2 0.0310(11) 0.0223(10) 0.0250(10) 0.0012(8) -0.0088(9) -0.0067(9)
C3 0.0337(12) 0.0214(10) 0.0316(11) -0.0036(9) -0.0077(9) -0.0038(9)
C4 0.0332(12) 0.0229(10) 0.0317(11) -0.0018(9) -0.0109(9) -0.0087(9)
C5 0.0301(11) 0.0195(10) 0.0258(10) 0.0019(8) -0.0100(9) -0.0059(8)
C6 0.0292(11) 0.0205(10) 0.0306(11) 0.0026(8) -0.0120(9) -0.0091(8)
C7 0.0289(11) 0.0220(10) 0.0245(10) 0.0036(8) -0.0104(9) -0.0062(8)
C8 0.0339(11) 0.0203(10) 0.0235(10) 0.0005(8) -0.0101(9) -0.0099(8)
C9 0.0304(11) 0.0207(10) 0.0230(10) -0.0014(8) -0.0075(8) -0.0044(8)
C10 0.0299(11) 0.0173(9) 0.0239(10) 0.0035(8) -0.0116(8) -0.0050(8)
C11 0.0314(12) 0.0247(11) 0.0356(12) -0.0033(9) -0.0045(10) -0.0061(9)
C12 0.0359(13) 0.0317(13) 0.0631(17) 0.0026(12) -0.0155(12) -0.0015(10)
C13 0.0454(15) 0.0459(15) 0.0445(15) -0.0137(12) 0.0036(12) -0.0105(12)
C14 0.0275(11) 0.0225(10) 0.0269(10) 0.0013(8) -0.0100(9) -0.0057(8)
C15 0.0327(12) 0.0236(11) 0.0302(11) 0.0035(9) -0.0088(9) -0.0046(9)
C16 0.0312(12) 0.0230(10) 0.0335(12) 0.0026(9) -0.0101(9) 0.0005(9)
C17 0.0338(12) 0.0224(11) 0.0352(12) -0.0044(9) -0.0080(10) -0.0045(9)
C18 0.0335(12) 0.0282(11) 0.0241(10) 0.0000(9) -0.0068(9) -0.0055(9)
C19 0.0326(12) 0.0287(11) 0.0276(11) 0.0015(9) -0.0110(9) -0.0064(9)
C20 0.0275(11) 0.0350(12) 0.0324(12) -0.0050(10) -0.0105(9) -0.0020(9)
C21 0.0280(11) 0.0246(11) 0.0353(12) -0.0035(9) -0.0064(9) -0.0081(9)
C22 0.0322(12) 0.0255(11) 0.0324(12) 0.0055(9) -0.0051(9) -0.0065(9)
C23 0.0294(11) 0.0223(10) 0.0336(11) -0.0032(9) -0.0075(9) -0.0058(9)
C24 0.0332(11) 0.0200(10) 0.0183(9) -0.0005(8) -0.0081(8) -0.0031(8)
C25 0.0302(11) 0.0239(10) 0.0316(11) 0.0044(9) -0.0151(9) -0.0079(9)
C26 0.0283(11) 0.0221(10) 0.0387(12) 0.0053(9) -0.0118(9) -0.0089(9)
C27 0.0410(12) 0.0207(10) 0.0225(10) 0.0039(8) -0.0130(9) -0.0098(9)
C28 0.0396(13) 0.0246(11) 0.0303(11) 0.0053(9) -0.0135(10) -0.0130(9)
C29 0.0468(14) 0.0267(12) 0.0405(13) 0.0049(10) -0.0157(11) -0.0173(10)
C30 0.0512(15) 0.0209(11) 0.0394(13) 0.0002(9) -0.0183(11) -0.0108(10)
C31 0.0436(13) 0.0204(10) 0.0276(11) 0.0031(9) -0.0133(10) -0.0096(9)
C32 0.0466(14) 0.0176(10) 0.0289(11) -0.0040(8) -0.0118(10) -0.0031(9)
C33 0.0386(12) 0.0199(10) 0.0284(11) -0.0002(8) -0.0119(9) -0.0021(9)
C34 0.0351(12) 0.0207(10) 0.0307(11) -0.0012(9) -0.0121(9) -0.0053(9)
C35 0.0355(12) 0.0188(10) 0.0226(10) 0.0022(8) -0.0106(9) -0.0050(8)
C36 0.0377(12) 0.0209(10) 0.0229(10) 0.0038(8) -0.0114(9) -0.0077(9)
C37 0.0400(13) 0.0292(12) 0.0358(12) 0.0044(10) -0.0108(10) -0.0165(10)
C38 0.0471(15) 0.0499(16) 0.0458(15) 0.0028(12) -0.0154(12) -0.0220(13)
C39 0.0615(18) 0.0415(15) 0.0406(14) 0.0099(12) -0.0072(13) -0.0226(13)
C40 0.0376(12) 0.0216(10) 0.0280(11) -0.0015(9) -0.0096(9) -0.0031(9)
C41 0.0425(13) 0.0273(11) 0.0292(11) -0.0068(9) -0.0121(10) 0.0023(10)
C42 0.0394(13) 0.0317(12) 0.0339(12) -0.0059(10) -0.0109(10) 0.0020(10)
C43 0.0427(14) 0.0245(11) 0.0377(13) -0.0010(10) -0.0051(11) 0.0016(10)
C44 0.0487(14) 0.0211(11) 0.0326(12) -0.0049(9) -0.0048(11) -0.0042(10)
C45 0.0441(13) 0.0213(11) 0.0319(12) -0.0038(9) -0.0075(10) -0.0053(9)
C46 0.0396(14) 0.0284(12) 0.0482(14) -0.0069(11) -0.0080(11) -0.0047(10)
C47 0.0480(14) 0.0239(11) 0.0339(12) 0.0016(9) -0.0041(11) -0.0068(10)
C48 0.0492(15) 0.0280(12) 0.0317(12) -0.0026(10) -0.0026(11) -0.0060(11)
C49 0.0435(13) 0.0210(11) 0.0326(12) 0.0001(9) -0.0100(10) -0.0055(9)
C50 0.0335(12) 0.0341(12) 0.0259(11) 0.0026(9) -0.0073(9) -0.0039(10)
C51 0.0375(13) 0.0343(12) 0.0279(11) 0.0001(10) -0.0073(10) -0.0042(10)
C52 0.0380(13) 0.0417(14) 0.0335(12) -0.0019(11) -0.0084(10) -0.0034(11)
C53 0.0379(14) 0.0537(16) 0.0348(13) -0.0010(12) -0.0054(11) -0.0079(12)
C54 0.0457(15) 0.0511(16) 0.0330(13) 0.0084(12) -0.0039(11) -0.0130(12)
C55 0.0397(14) 0.0430(14) 0.0307(12) 0.0082(11) -0.0059(10) -0.0061(11)
C56 0.0381(13) 0.0400(13) 0.0285(11) -0.0042(10) -0.0133(10) -0.0016(10)
C57 0.0431(14) 0.0377(14) 0.0465(15) -0.0066(11) -0.0146(12) -0.0054(11)
C58 0.0572(18) 0.0508(18) 0.078(2) -0.0219(16) -0.0214(16) -0.0111(14)
C59 0.067(2) 0.088(3) 0.079(2) -0.045(2) -0.0214(19) -0.0122(19)
C60 0.061(2) 0.106(3) 0.0428(16) -0.0255(18) -0.0212(15) -0.0089(19)
C61 0.0522(17) 0.071(2) 0.0307(13) -0.0103(13) -0.0142(12) -0.0039(14)
C62 0.0440(14) 0.0345(13) 0.0298(12) 0.0071(10) -0.0097(10) 0.0001(11)
C63 0.0444(16) 0.0448(16) 0.0685(19) 0.0173(14) -0.0189(14) 0.0018(12)
C64 0.0525(19) 0.058(2) 0.098(3) 0.0282(19) -0.0217(18) 0.0103(16)
C65 0.072(2) 0.0423(17) 0.082(2) 0.0167(16) -0.0090(19) 0.0135(16)
C66 0.073(2) 0.0343(14) 0.0477(16) 0.0118(12) -0.0108(15) -0.0012(14)
C67 0.0549(16) 0.0305(13) 0.0389(14) 0.0083(11) -0.0122(12) 0.0000(11)

loop_
_atom_type_symbol
_atom_type_description
_atom_type_number_in_cell
_atom_type_scat_dispersion_real
_atom_type_scat_dispersion_imag
_atom_type_scat_source
C C 136 0.0033 0.0016
; International Tables for Crystallography (1992).
Vol. C, Tables 4.2.6.8 and 6.1.1.4
;
H H 184 0.0000 0.0000
; International Tables for Crystallography (1992).
Vol. C, Tables 4.2.6.8 and 6.1.1.4
;
Cl Cl 6 0.1484 0.1585
; International Tables for Crystallography (1992).
Vol. C, Tables 4.2.6.8 and 6.1.1.4
;
N N 4 0.0061 0.0033
; International Tables for Crystallography (1992).
Vol. C, Tables 4.2.6.8 and 6.1.1.4
;
P P 2 0.1023 0.0942
; International Tables for Crystallography (1992).
Vol. C, Tables 4.2.6.8 and 6.1.1.4
;
Ru Ru 2 -1.2594 0.8363
; International Tables for Crystallography (1992).
Vol. C, Tables 4.2.6.8 and 6.1.1.4
;

loop_
_geom_angle_atom_site_label_1
_geom_angle_atom_site_label_2
_geom_angle_atom_site_label_3
_geom_angle
_geom_angle_site_symmetry_1
_geom_angle_site_symmetry_3
_geom_angle_publ_flag
C24 Ru1 C35 84.58(8) . . ?
C24 Ru1 P1 94.75(6) . . ?
C35 Ru1 P1 98.65(6) . . ?
C24 Ru1 Cl1 166.77(6) . . ?
C35 Ru1 Cl1 104.11(6) . . ?
P1 Ru1 Cl1 93.78(2) . . ?
C62 P1 C56 103.92(11) . . ?
C62 P1 C50 103.13(11) . . ?
C56 P1 C50 107.91(11) . . ?
C62 P1 Ru1 120.36(8) . . ?
C56 P1 Ru1 103.43(8) . . ?
C50 P1 Ru1 116.92(7) . . ?
C24 N1 C1 119.02(17) . . ?
C24 N1 C25 112.34(16) . . ?
C1 N1 C25 125.45(17) . . ?
C24 N2 C27 123.54(17) . . ?
C24 N2 C26 111.97(16) . . ?
C27 N2 C26 120.20(17) . . ?
C2 C1 N1 120.76(19) . . ?
C2 C1 C10 121.78(18) . . ?
N1 C1 C10 117.35(17) . . ?
C1 C2 C3 117.75(19) . . ?
C1 C2 C11 122.10(19) . . ?
C3 C2 C11 120.14(18) . . ?
C4 C3 C2 122.14(19) . . ?
C4 C3 H3 118.9 . . ?
C2 C3 H3 118.9 . . ?
C3 C4 C5 120.63(19) . . ?
C3 C4 H4 119.7 . . ?
C5 C4 H4 119.7 . . ?
C6 C5 C10 119.42(18) . . ?
C6 C5 C4 122.14(19) . . ?
C10 C5 C4 118.41(19) . . ?
C7 C6 C5 122.85(19) . . ?
C7 C6 H6 118.6 . . ?
C5 C6 H6 118.6 . . ?
C6 C7 C9 116.94(19) . . ?
C6 C7 C14 123.11(18) . . ?
C9 C7 C14 119.95(18) . . ?
C9 C8 C10 120.73(19) . . ?
C9 C8 H8 119.6 . . ?
C10 C8 H8 119.6 . . ?
C8 C9 C7 122.33(18) . . ?
C8 C9 H9 118.8 . . ?
C7 C9 H9 118.8 . . ?
C5 C10 C1 119.05(18) . . ?
C5 C10 C8 117.63(19) . . ?
C1 C10 C8 123.28(18) . . ?
C2 C11 C13 112.91(19) . . ?
C2 C11 C12 110.13(19) . . ?
C13 C11 C12 110.5(2) . . ?
C2 C11 H11 107.7 . . ?
C13 C11 H11 107.7 . . ?
C12 C11 H11 107.7 . . ?
C11 C12 H121 109.5 . . ?
C11 C12 H122 109.5 . . ?
H121 C12 H122 109.5 . . ?
C11 C12 H123 109.5 . . ?
H121 C12 H123 109.5 . . ?
H122 C12 H123 109.5 . . ?
C11 C13 H131 109.5 . . ?
C11 C13 H132 109.5 . . ?
H131 C13 H132 109.5 . . ?
C11 C13 H133 109.5 . . ?
H131 C13 H133 109.5 . . ?
H132 C13 H133 109.5 . . ?
C7 C14 C23 112.28(17) . . ?
C7 C14 C15 110.20(17) . . ?
C23 C14 C15 108.29(17) . . ?
C7 C14 C19 110.21(17) . . ?
C23 C14 C19 107.42(18) . . ?
C15 C14 C19 108.31(17) . . ?
C16 C15 C14 110.60(18) . . ?
C16 C15 H151 109.5 . . ?
C14 C15 H151 109.5 . . ?
C16 C15 H152 109.5 . . ?
C14 C15 H152 109.5 . . ?
H151 C15 H152 108.1 . . ?
C20 C16 C17 110.15(19) . . ?
C20 C16 C15 108.98(18) . . ?
C17 C16 C15 109.55(18) . . ?
C20 C16 H16 109.4 . . ?
C17 C16 H16 109.4 . . ?
C15 C16 H16 109.4 . . ?
C16 C17 C18 109.48(17) . . ?
C16 C17 H171 109.8 . . ?
C18 C17 H171 109.8 . . ?
C16 C17 H172 109.8 . . ?
C18 C17 H172 109.8 . . ?
H171 C17 H172 108.2 . . ?
C22 C18 C17 109.10(18) . . ?
C22 C18 C19 109.84(18) . . ?
C17 C18 C19 109.52(18) . . ?
C22 C18 H18 109.5 . . ?
C17 C18 H18 109.5 . . ?
C19 C18 H18 109.5 . . ?
C18 C19 C14 110.69(17) . . ?
C18 C19 H191 109.5 . . ?
C14 C19 H191 109.5 . . ?
C18 C19 H192 109.5 . . ?
C14 C19 H192 109.5 . . ?
H191 C19 H192 108.1 . . ?
C16 C20 C21 109.42(17) . . ?
C16 C20 H201 109.8 . . ?
C21 C20 H201 109.8 . . ?
C16 C20 H202 109.8 . . ?
C21 C20 H202 109.8 . . ?
H201 C20 H202 108.2 . . ?
C22 C21 C20 109.75(17) . . ?
C22 C21 C23 109.84(18) . . ?
C20 C21 C23 108.92(18) . . ?
C22 C21 H21 109.4 . . ?
C20 C21 H21 109.4 . . ?
C23 C21 H21 109.4 . . ?
C21 C22 C18 109.31(18) . . ?
C21 C22 H221 109.8 . . ?
C18 C22 H221 109.8 . . ?
C21 C22 H222 109.8 . . ?
C18 C22 H222 109.8 . . ?
H221 C22 H222 108.3 . . ?
C21 C23 C14 111.18(17) . . ?
C21 C23 H231 109.4 . . ?
C14 C23 H231 109.4 . . ?
C21 C23 H232 109.4 . . ?
C14 C23 H232 109.4 . . ?
H231 C23 H232 108.0 . . ?
N2 C24 N1 106.24(17) . . ?
N2 C24 Ru1 132.72(15) . . ?
N1 C24 Ru1 120.61(15) . . ?
N1 C25 C26 100.76(16) . . ?
N1 C25 H251 111.6 . . ?
C26 C25 H251 111.6 . . ?
N1 C25 H252 111.6 . . ?
C26 C25 H252 111.6 . . ?
H251 C25 H252 109.4 . . ?
N2 C26 C25 102.88(16) . . ?
N2 C26 H261 111.2 . . ?
C25 C26 H261 111.2 . . ?
N2 C26 H262 111.2 . . ?
C25 C26 H262 111.2 . . ?
H261 C26 H262 109.1 . . ?
C28 C27 N2 120.2(2) . . ?
C28 C27 C36 121.79(19) . . ?
N2 C27 C36 117.76(18) . . ?
C27 C28 C29 117.3(2) . . ?
C27 C28 C37 125.2(2) . . ?
C29 C28 C37 117.4(2) . . ?
C30 C29 C28 122.4(2) . . ?
C30 C29 H29 118.8 . . ?
C28 C29 H29 118.8 . . ?
C29 C30 C31 120.6(2) . . ?
C29 C30 H30 119.7 . . ?
C31 C30 H30 119.7 . . ?
C32 C31 C30 120.5(2) . . ?
C32 C31 C36 120.3(2) . . ?
C30 C31 C36 119.2(2) . . ?
C33 C32 C31 121.12(19) . . ?
C33 C32 H32 119.4 . . ?
C31 C32 H32 119.4 . . ?
C32 C33 C34 117.6(2) . . ?
C32 C33 C40 122.99(19) . . ?
C34 C33 C40 119.4(2) . . ?
C35 C34 C33 124.2(2) . . ?
C35 C34 H34 117.9 . . ?
C33 C34 H34 117.9 . . ?
C34 C35 C36 117.31(18) . . ?
C34 C35 Ru1 115.49(15) . . ?
C36 C35 Ru1 127.20(16) . . ?
C31 C36 C27 117.47(19) . . ?
C31 C36 C35 118.8(2) . . ?
C27 C36 C35 123.69(18) . . ?
C28 C37 C38 114.0(2) . . ?
C28 C37 C39 109.5(2) . . ?
C38 C37 C39 109.3(2) . . ?
C28 C37 H37 108.0 . . ?
C38 C37 H37 108.0 . . ?
C39 C37 H37 108.0 . . ?
C37 C38 H381 109.5 . . ?
C37 C38 H382 109.5 . . ?
H381 C38 H382 109.5 . . ?
C37 C38 H383 109.5 . . ?
H381 C38 H383 109.5 . . ?
H382 C38 H383 109.5 . . ?
C37 C39 H391 109.5 . . ?
C37 C39 H392 109.5 . . ?
H391 C39 H392 109.5 . . ?
C37 C39 H393 109.5 . . ?
H391 C39 H393 109.5 . . ?
H392 C39 H393 109.5 . . ?
C33 C40 C49 110.32(18) . . ?
C33 C40 C45 112.70(19) . . ?
C49 C40 C45 107.30(18) . . ?
C33 C40 C41 110.20(18) . . ?
C49 C40 C41 108.18(19) . . ?
C45 C40 C41 107.97(18) . . ?
C42 C41 C40 110.86(18) . . ?
C42 C41 H411 109.5 . . ?
C40 C41 H411 109.5 . . ?
C42 C41 H412 109.5 . . ?
C40 C41 H412 109.5 . . ?
H411 C41 H412 108.1 . . ?
C43 C42 C46 109.75(19) . . ?
C43 C42 C41 109.2(2) . . ?
C46 C42 C41 109.17(19) . . ?
C43 C42 H42 109.6 . . ?
C46 C42 H42 109.6 . . ?
C41 C42 H42 109.6 . . ?
C44 C43 C42 109.46(19) . . ?
C44 C43 H431 109.8 . . ?
C42 C43 H431 109.8 . . ?
C44 C43 H432 109.8 . . ?
C42 C43 H432 109.8 . . ?
H431 C43 H432 108.2 . . ?
C48 C44 C43 110.0(2) . . ?
C48 C44 C45 109.89(19) . . ?
C43 C44 C45 109.00(19) . . ?
C48 C44 H44 109.3 . . ?
C43 C44 H44 109.3 . . ?
C45 C44 H44 109.3 . . ?
C44 C45 C40 111.05(19) . . ?
C44 C45 H451 109.4 . . ?
C40 C45 H451 109.4 . . ?
C44 C45 H452 109.4 . . ?
C40 C45 H452 109.4 . . ?
H451 C45 H452 108.0 . . ?
C47 C46 C42 109.6(2) . . ?
C47 C46 H461 109.8 . . ?
C42 C46 H461 109.8 . . ?
C47 C46 H462 109.8 . . ?
C42 C46 H462 109.8 . . ?
H461 C46 H462 108.2 . . ?
C49 C47 C46 109.8(2) . . ?
C49 C47 C48 109.2(2) . . ?
C46 C47 C48 109.3(2) . . ?
C49 C47 H47 109.5 . . ?
C46 C47 H47 109.5 . . ?
C48 C47 H47 109.5 . . ?
C44 C48 C47 109.07(19) . . ?
C44 C48 H481 109.9 . . ?
C47 C48 H481 109.9 . . ?
C44 C48 H482 109.9 . . ?
C47 C48 H482 109.9 . . ?
H481 C48 H482 108.3 . . ?
C47 C49 C40 111.48(19) . . ?
C47 C49 H491 109.3 . . ?
C40 C49 H491 109.3 . . ?
C47 C49 H492 109.3 . . ?
C40 C49 H492 109.3 . . ?
H491 C49 H492 108.0 . . ?
C51 C50 C55 108.84(19) . . ?
C51 C50 P1 111.80(16) . . ?
C55 C50 P1 118.74(16) . . ?
C51 C50 H50 105.5 . . ?
C55 C50 H50 105.5 . . ?
P1 C50 H50 105.5 . . ?
C52 C51 C50 111.2(2) . . ?
C52 C51 H511 109.4 . . ?
C50 C51 H511 109.4 . . ?
C52 C51 H512 109.4 . . ?
C50 C51 H512 109.4 . . ?
H511 C51 H512 108.0 . . ?
C51 C52 C53 110.3(2) . . ?
C51 C52 H521 109.6 . . ?
C53 C52 H521 109.6 . . ?
C51 C52 H522 109.6 . . ?
C53 C52 H522 109.6 . . ?
H521 C52 H522 108.1 . . ?
C52 C53 C54 110.8(2) . . ?
C52 C53 H531 109.5 . . ?
C54 C53 H531 109.5 . . ?
C52 C53 H532 109.5 . . ?
C54 C53 H532 109.5 . . ?
H531 C53 H532 108.1 . . ?
C53 C54 C55 112.9(2) . . ?
C53 C54 H541 109.0 . . ?
C55 C54 H541 109.0 . . ?
C53 C54 H542 109.0 . . ?
C55 C54 H542 109.0 . . ?
H541 C54 H542 107.8 . . ?
C54 C55 C50 110.5(2) . . ?
C54 C55 H551 109.6 . . ?
C50 C55 H551 109.6 . . ?
C54 C55 H552 109.6 . . ?
C50 C55 H552 109.6 . . ?
H551 C55 H552 108.1 . . ?
C61 C56 C57 110.4(2) . . ?
C61 C56 P1 118.6(2) . . ?
C57 C56 P1 112.18(16) . . ?
C61 C56 H56 104.7 . . ?
C57 C56 H56 104.7 . . ?
P1 C56 H56 104.7 . . ?
C58 C57 C56 110.3(2) . . ?
C58 C57 H571 109.6 . . ?
C56 C57 H571 109.6 . . ?
C58 C57 H572 109.6 . . ?
C56 C57 H572 109.6 . . ?
H571 C57 H572 108.1 . . ?
C59 C58 C57 111.8(3) . . ?
C59 C58 H581 109.3 . . ?
C57 C58 H581 109.3 . . ?
C59 C58 H582 109.3 . . ?
C57 C58 H582 109.3 . . ?
H581 C58 H582 107.9 . . ?
C58 C59 C60 111.1(3) . . ?
C58 C59 H591 109.4 . . ?
C60 C59 H591 109.4 . . ?
C58 C59 H592 109.4 . . ?
C60 C59 H592 109.4 . . ?
H591 C59 H592 108.0 . . ?
C59 C60 C61 111.8(3) . . ?
C59 C60 H601 109.2 . . ?
C61 C60 H601 109.2 . . ?
C59 C60 H602 109.2 . . ?
C61 C60 H602 109.2 . . ?
H601 C60 H602 107.9 . . ?
C56 C61 C60 110.4(3) . . ?
C56 C61 H611 109.6 . . ?
C60 C61 H611 109.6 . . ?
C56 C61 H612 109.6 . . ?
C60 C61 H612 109.6 . . ?
H611 C61 H612 108.1 . . ?
C63 C62 C67 109.8(2) . . ?
C63 C62 P1 112.97(18) . . ?
C67 C62 P1 111.38(16) . . ?
C63 C62 H62 107.5 . . ?
C67 C62 H62 107.5 . . ?
P1 C62 H62 107.5 . . ?
C62 C63 C64 111.2(2) . . ?
C62 C63 H631 109.4 . . ?
C64 C63 H631 109.4 . . ?
C62 C63 H632 109.4 . . ?
C64 C63 H632 109.4 . . ?
H631 C63 H632 108.0 . . ?
C65 C64 C63 111.7(3) . . ?
C65 C64 H641 109.3 . . ?
C63 C64 H641 109.3 . . ?
C65 C64 H642 109.3 . . ?
C63 C64 H642 109.3 . . ?
H641 C64 H642 107.9 . . ?
C64 C65 C66 111.5(3) . . ?
C64 C65 H651 109.3 . . ?
C66 C65 H651 109.3 . . ?
C64 C65 H652 109.3 . . ?
C66 C65 H652 109.3 . . ?
H651 C65 H652 108.0 . . ?
C65 C66 C67 110.0(2) . . ?
C65 C66 H661 109.7 . . ?
C67 C66 H661 109.7 . . ?
C65 C66 H662 109.7 . . ?
C67 C66 H662 109.7 . . ?
H661 C66 H662 108.2 . . ?
C66 C67 C62 111.2(2) . . ?
C66 C67 H671 109.4 . . ?
C62 C67 H671 109.4 . . ?
C66 C67 H672 109.4 . . ?
C62 C67 H672 109.4 . . ?
H671 C67 H672 108.0 . . ?

loop_
_geom_bond_atom_site_label_1
_geom_bond_atom_site_label_2
_geom_bond_distance
_geom_bond_site_symmetry_2
_geom_bond_publ_flag
Ru1 C24 1.922(2) . ?
Ru1 C35 2.006(2) . ?
Ru1 P1 2.2439(6) . ?
Ru1 Cl1 2.4780(6) . ?
P1 C62 1.857(2) . ?
P1 C56 1.864(2) . ?
P1 C50 1.866(2) . ?
N1 C24 1.377(3) . ?
N1 C1 1.425(3) . ?
N1 C25 1.465(3) . ?
N2 C24 1.365(3) . ?
N2 C27 1.426(3) . ?
N2 C26 1.481(3) . ?
C1 C2 1.384(3) . ?
C1 C10 1.426(3) . ?
C2 C3 1.420(3) . ?
C2 C11 1.522(3) . ?
C3 C4 1.365(3) . ?
C3 H3 0.9500 . ?
C4 C5 1.425(3) . ?
C4 H4 0.9500 . ?
C5 C6 1.411(3) . ?
C5 C10 1.421(3) . ?
C6 C7 1.378(3) . ?
C6 H6 0.9500 . ?
C7 C9 1.420(3) . ?
C7 C14 1.518(3) . ?
C8 C9 1.368(3) . ?
C8 C10 1.429(3) . ?
C8 H8 0.9500 . ?
C9 H9 0.9500 . ?
C11 C13 1.531(3) . ?
C11 C12 1.532(3) . ?
C11 H11 1.0000 . ?
C12 H121 0.9800 . ?
C12 H122 0.9800 . ?
C12 H123 0.9800 . ?
C13 H131 0.9800 . ?
C13 H132 0.9800 . ?
C13 H133 0.9800 . ?
C14 C23 1.535(3) . ?
C14 C15 1.549(3) . ?
C14 C19 1.552(3) . ?
C15 C16 1.533(3) . ?
C15 H151 0.9900 . ?
C15 H152 0.9900 . ?
C16 C20 1.526(3) . ?
C16 C17 1.531(3) . ?
C16 H16 1.0000 . ?
C17 C18 1.533(3) . ?
C17 H171 0.9900 . ?
C17 H172 0.9900 . ?
C18 C22 1.529(3) . ?
C18 C19 1.535(3) . ?
C18 H18 1.0000 . ?
C19 H191 0.9900 . ?
C19 H192 0.9900 . ?
C20 C21 1.532(3) . ?
C20 H201 0.9900 . ?
C20 H202 0.9900 . ?
C21 C22 1.528(3) . ?
C21 C23 1.532(3) . ?
C21 H21 1.0000 . ?
C22 H221 0.9900 . ?
C22 H222 0.9900 . ?
C23 H231 0.9900 . ?
C23 H232 0.9900 . ?
C25 C26 1.527(3) . ?
C25 H251 0.9900 . ?
C25 H252 0.9900 . ?
C26 H261 0.9900 . ?
C26 H262 0.9900 . ?
C27 C28 1.392(3) . ?
C27 C36 1.436(3) . ?
C28 C29 1.419(3) . ?
C28 C37 1.523(3) . ?
C29 C30 1.355(3) . ?
C29 H29 0.9500 . ?
C30 C31 1.421(3) . ?
C30 H30 0.9500 . ?
C31 C32 1.411(3) . ?
C31 C36 1.426(3) . ?
C32 C33 1.380(3) . ?
C32 H32 0.9500 . ?
C33 C34 1.418(3) . ?
C33 C40 1.527(3) . ?
C34 C35 1.383(3) . ?
C34 H34 0.9500 . ?
C35 C36 1.440(3) . ?
C37 C38 1.533(3) . ?
C37 C39 1.545(3) . ?
C37 H37 1.0000 . ?
C38 H381 0.9800 . ?
C38 H382 0.9800 . ?
C38 H383 0.9800 . ?
C39 H391 0.9800 . ?
C39 H392 0.9800 . ?
C39 H393 0.9800 . ?
C40 C49 1.544(3) . ?
C40 C45 1.546(3) . ?
C40 C41 1.548(3) . ?
C41 C42 1.536(3) . ?
C41 H411 0.9900 . ?
C41 H412 0.9900 . ?
C42 C43 1.532(3) . ?
C42 C46 1.535(4) . ?
C42 H42 1.0000 . ?
C43 C44 1.531(3) . ?
C43 H431 0.9900 . ?
C43 H432 0.9900 . ?
C44 C48 1.529(3) . ?
C44 C45 1.532(3) . ?
C44 H44 1.0000 . ?
C45 H451 0.9900 . ?
C45 H452 0.9900 . ?
C46 C47 1.531(4) . ?
C46 H461 0.9900 . ?
C46 H462 0.9900 . ?
C47 C49 1.525(3) . ?
C47 C48 1.537(3) . ?
C47 H47 1.0000 . ?
C48 H481 0.9900 . ?
C48 H482 0.9900 . ?
C49 H491 0.9900 . ?
C49 H492 0.9900 . ?
C50 C51 1.532(3) . ?
C50 C55 1.540(3) . ?
C50 H50 1.0000 . ?
C51 C52 1.522(3) . ?
C51 H511 0.9900 . ?
C51 H512 0.9900 . ?
C52 C53 1.526(4) . ?
C52 H521 0.9900 . ?
C52 H522 0.9900 . ?
C53 C54 1.529(4) . ?
C53 H531 0.9900 . ?
C53 H532 0.9900 . ?
C54 C55 1.532(4) . ?
C54 H541 0.9900 . ?
C54 H542 0.9900 . ?
C55 H551 0.9900 . ?
C55 H552 0.9900 . ?
C56 C61 1.530(3) . ?
C56 C57 1.543(4) . ?
C56 H56 1.0000 . ?
C57 C58 1.528(4) . ?
C57 H571 0.9900 . ?
C57 H572 0.9900 . ?
C58 C59 1.513(5) . ?
C58 H581 0.9900 . ?
C58 H582 0.9900 . ?
C59 C60 1.518(6) . ?
C59 H591 0.9900 . ?
C59 H592 0.9900 . ?
C60 C61 1.533(4) . ?
C60 H601 0.9900 . ?
C60 H602 0.9900 . ?
C61 H611 0.9900 . ?
C61 H612 0.9900 . ?
C62 C63 1.531(4) . ?
C62 C67 1.543(4) . ?
C62 H62 1.0000 . ?
C63 C64 1.535(4) . ?
C63 H631 0.9900 . ?
C63 H632 0.9900 . ?
C64 C65 1.512(5) . ?
C64 H641 0.9900 . ?
C64 H642 0.9900 . ?
C65 C66 1.527(5) . ?
C65 H651 0.9900 . ?
C65 H652 0.9900 . ?
C66 C67 1.536(3) . ?
C66 H661 0.9900 . ?
C66 H662 0.9900 . ?
C67 H671 0.9900 . ?
C67 H672 0.9900 . ?

loop_
_geom_torsion_atom_site_label_1
_geom_torsion_atom_site_label_2
_geom_torsion_atom_site_label_3
_geom_torsion_atom_site_label_4
_geom_torsion
_geom_torsion_site_symmetry_1
_geom_torsion_site_symmetry_2
_geom_torsion_site_symmetry_3
_geom_torsion_site_symmetry_4
_geom_torsion_publ_flag
C24 Ru1 P1 C62 -122.12(11) . . . . ?
C35 Ru1 P1 C62 -36.89(12) . . . . ?
Cl1 Ru1 P1 C62 68.01(10) . . . . ?
C24 Ru1 P1 C56 122.63(10) . . . . ?
C35 Ru1 P1 C56 -152.14(10) . . . . ?
Cl1 Ru1 P1 C56 -47.24(8) . . . . ?
C24 Ru1 P1 C50 4.23(10) . . . . ?
C35 Ru1 P1 C50 89.45(11) . . . . ?
Cl1 Ru1 P1 C50 -165.65(9) . . . . ?
C24 N1 C1 C2 126.5(2) . . . . ?
C25 N1 C1 C2 -75.3(3) . . . . ?
C24 N1 C1 C10 -49.8(3) . . . . ?
C25 N1 C1 C10 108.4(2) . . . . ?
N1 C1 C2 C3 -172.90(18) . . . . ?
C10 C1 C2 C3 3.3(3) . . . . ?
N1 C1 C2 C11 8.2(3) . . . . ?
C10 C1 C2 C11 -175.58(19) . . . . ?
C1 C2 C3 C4 1.2(3) . . . . ?
C11 C2 C3 C4 -179.9(2) . . . . ?
C2 C3 C4 C5 -3.5(3) . . . . ?
C3 C4 C5 C6 -176.5(2) . . . . ?
C3 C4 C5 C10 1.5(3) . . . . ?
C10 C5 C6 C7 -0.6(3) . . . . ?
C4 C5 C6 C7 177.3(2) . . . . ?
C5 C6 C7 C9 -1.6(3) . . . . ?
C5 C6 C7 C14 179.09(19) . . . . ?
C10 C8 C9 C7 1.3(3) . . . . ?
C6 C7 C9 C8 1.3(3) . . . . ?
C14 C7 C9 C8 -179.39(19) . . . . ?
C6 C5 C10 C1 -179.18(19) . . . . ?
C4 C5 C10 C1 2.8(3) . . . . ?
C6 C5 C10 C8 3.1(3) . . . . ?
C4 C5 C10 C8 -174.88(19) . . . . ?
C2 C1 C10 C5 -5.3(3) . . . . ?
N1 C1 C10 C5 171.03(18) . . . . ?
C2 C1 C10 C8 172.3(2) . . . . ?
N1 C1 C10 C8 -11.4(3) . . . . ?
C9 C8 C10 C5 -3.5(3) . . . . ?
C9 C8 C10 C1 178.94(19) . . . . ?
C1 C2 C11 C13 -133.3(2) . . . . ?
C3 C2 C11 C13 47.9(3) . . . . ?
C1 C2 C11 C12 102.7(2) . . . . ?
C3 C2 C11 C12 -76.2(3) . . . . ?
C6 C7 C14 C23 2.7(3) . . . . ?
C9 C7 C14 C23 -176.57(19) . . . . ?
C6 C7 C14 C15 -118.1(2) . . . . ?
C9 C7 C14 C15 62.6(2) . . . . ?
C6 C7 C14 C19 122.5(2) . . . . ?
C9 C7 C14 C19 -56.9(2) . . . . ?
C7 C14 C15 C16 -178.83(17) . . . . ?
C23 C14 C15 C16 58.0(2) . . . . ?
C19 C14 C15 C16 -58.2(2) . . . . ?
C14 C15 C16 C20 -60.4(2) . . . . ?
C14 C15 C16 C17 60.2(2) . . . . ?
C20 C16 C17 C18 59.4(2) . . . . ?
C15 C16 C17 C18 -60.5(2) . . . . ?
C16 C17 C18 C22 -60.0(2) . . . . ?
C16 C17 C18 C19 60.2(2) . . . . ?
C22 C18 C19 C14 60.1(2) . . . . ?
C17 C18 C19 C14 -59.7(2) . . . . ?
C7 C14 C19 C18 178.64(17) . . . . ?
C23 C14 C19 C18 -58.7(2) . . . . ?
C15 C14 C19 C18 58.0(2) . . . . ?
C17 C16 C20 C21 -58.8(2) . . . . ?
C15 C16 C20 C21 61.4(2) . . . . ?
C16 C20 C21 C22 59.4(2) . . . . ?
C16 C20 C21 C23 -60.9(2) . . . . ?
C20 C21 C22 C18 -60.6(2) . . . . ?
C23 C21 C22 C18 59.1(2) . . . . ?
C17 C18 C22 C21 60.7(2) . . . . ?
C19 C18 C22 C21 -59.3(2) . . . . ?
C22 C21 C23 C14 -60.3(2) . . . . ?
C20 C21 C23 C14 59.9(2) . . . . ?
C7 C14 C23 C21 -179.81(18) . . . . ?
C15 C14 C23 C21 -57.9(2) . . . . ?
C19 C14 C23 C21 58.9(2) . . . . ?
C27 N2 C24 N1 -158.95(18) . . . . ?
C26 N2 C24 N1 -2.3(2) . . . . ?
C27 N2 C24 Ru1 13.4(3) . . . . ?
C26 N2 C24 Ru1 170.03(16) . . . . ?
C1 N1 C24 N2 178.65(17) . . . . ?
C25 N1 C24 N2 17.7(2) . . . . ?
C1 N1 C24 Ru1 5.2(2) . . . . ?
C25 N1 C24 Ru1 -155.75(14) . . . . ?
C35 Ru1 C24 N2 -30.11(19) . . . . ?
P1 Ru1 C24 N2 68.15(19) . . . . ?
Cl1 Ru1 C24 N2 -161.89(15) . . . . ?
C35 Ru1 C24 N1 141.34(16) . . . . ?
P1 Ru1 C24 N1 -120.40(15) . . . . ?
Cl1 Ru1 C24 N1 9.6(4) . . . . ?
C24 N1 C25 C26 -24.6(2) . . . . ?
C1 N1 C25 C26 175.92(19) . . . . ?
C24 N2 C26 C25 -12.5(2) . . . . ?
C27 N2 C26 C25 145.00(18) . . . . ?
N1 C25 C26 N2 20.8(2) . . . . ?
C24 N2 C27 C28 -166.97(19) . . . . ?
C26 N2 C27 C28 38.2(3) . . . . ?
C24 N2 C27 C36 18.8(3) . . . . ?
C26 N2 C27 C36 -136.1(2) . . . . ?
N2 C27 C28 C29 -163.17(19) . . . . ?
C36 C27 C28 C29 10.9(3) . . . . ?
N2 C27 C28 C37 21.1(3) . . . . ?
C36 C27 C28 C37 -164.9(2) . . . . ?
C27 C28 C29 C30 -1.6(3) . . . . ?
C37 C28 C29 C30 174.5(2) . . . . ?
C28 C29 C30 C31 -5.1(4) . . . . ?
C29 C30 C31 C32 -177.7(2) . . . . ?
C29 C30 C31 C36 2.7(3) . . . . ?
C30 C31 C32 C33 178.9(2) . . . . ?
C36 C31 C32 C33 -1.4(3) . . . . ?
C31 C32 C33 C34 -4.3(3) . . . . ?
C31 C32 C33 C40 177.9(2) . . . . ?
C32 C33 C34 C35 3.7(3) . . . . ?
C40 C33 C34 C35 -178.4(2) . . . . ?
C33 C34 C35 C36 2.7(3) . . . . ?
C33 C34 C35 Ru1 -176.80(17) . . . . ?
C24 Ru1 C35 C34 -154.78(17) . . . . ?
P1 Ru1 C35 C34 111.22(15) . . . . ?
Cl1 Ru1 C35 C34 15.08(17) . . . . ?
C24 Ru1 C35 C36 25.79(18) . . . . ?
P1 Ru1 C35 C36 -68.21(18) . . . . ?
Cl1 Ru1 C35 C36 -164.35(17) . . . . ?
C32 C31 C36 C27 -173.57(19) . . . . ?
C30 C31 C36 C27 6.1(3) . . . . ?
C32 C31 C36 C35 7.9(3) . . . . ?
C30 C31 C36 C35 -172.48(19) . . . . ?
C28 C27 C36 C31 -13.1(3) . . . . ?
N2 C27 C36 C31 161.09(18) . . . . ?
C28 C27 C36 C35 165.4(2) . . . . ?
N2 C27 C36 C35 -20.4(3) . . . . ?
C34 C35 C36 C31 -8.3(3) . . . . ?
Ru1 C35 C36 C31 171.09(15) . . . . ?
C34 C35 C36 C27 173.22(19) . . . . ?
Ru1 C35 C36 C27 -7.4(3) . . . . ?
C27 C28 C37 C38 -117.4(2) . . . . ?
C29 C28 C37 C38 66.8(3) . . . . ?
C27 C28 C37 C39 119.8(2) . . . . ?
C29 C28 C37 C39 -55.9(3) . . . . ?
C32 C33 C40 C49 -123.9(2) . . . . ?
C34 C33 C40 C49 58.3(3) . . . . ?
C32 C33 C40 C45 -4.0(3) . . . . ?
C34 C33 C40 C45 178.17(19) . . . . ?
C32 C33 C40 C41 116.7(2) . . . . ?
C34 C33 C40 C41 -61.1(3) . . . . ?
C33 C40 C41 C42 178.58(19) . . . . ?
C49 C40 C41 C42 57.9(2) . . . . ?
C45 C40 C41 C42 -57.9(2) . . . . ?
C40 C41 C42 C43 59.9(2) . . . . ?
C40 C41 C42 C46 -60.1(2) . . . . ?
C46 C42 C43 C44 59.0(3) . . . . ?
C41 C42 C43 C44 -60.6(3) . . . . ?
C42 C43 C44 C48 -59.7(2) . . . . ?
C42 C43 C44 C45 60.8(2) . . . . ?
C48 C44 C45 C40 60.1(2) . . . . ?
C43 C44 C45 C40 -60.5(2) . . . . ?
C33 C40 C45 C44 -179.67(18) . . . . ?
C49 C40 C45 C44 -58.0(2) . . . . ?
C41 C40 C45 C44 58.4(2) . . . . ?
C43 C42 C46 C47 -59.5(2) . . . . ?
C41 C42 C46 C47 60.1(2) . . . . ?
C42 C46 C47 C49 -59.7(2) . . . . ?
C42 C46 C47 C48 60.1(3) . . . . ?
C43 C44 C48 C47 60.3(3) . . . . ?
C45 C44 C48 C47 -59.7(3) . . . . ?
C49 C47 C48 C44 59.8(3) . . . . ?
C46 C47 C48 C44 -60.4(3) . . . . ?
C46 C47 C49 C40 59.1(2) . . . . ?
C48 C47 C49 C40 -60.8(2) . . . . ?
C33 C40 C49 C47 -178.04(18) . . . . ?
C45 C40 C49 C47 58.8(2) . . . . ?
C41 C40 C49 C47 -57.4(2) . . . . ?
C62 P1 C50 C51 -164.90(16) . . . . ?
C56 P1 C50 C51 -55.33(18) . . . . ?
Ru1 P1 C50 C51 60.63(17) . . . . ?
C62 P1 C50 C55 -36.9(2) . . . . ?
C56 P1 C50 C55 72.7(2) . . . . ?
Ru1 P1 C50 C55 -171.34(16) . . . . ?
C55 C50 C51 C52 60.2(2) . . . . ?
P1 C50 C51 C52 -166.68(16) . . . . ?
C50 C51 C52 C53 -59.6(3) . . . . ?
C51 C52 C53 C54 54.9(3) . . . . ?
C52 C53 C54 C55 -53.4(3) . . . . ?
C53 C54 C55 C50 54.6(3) . . . . ?
C51 C50 C55 C54 -56.7(3) . . . . ?
P1 C50 C55 C54 173.87(18) . . . . ?
C62 P1 C56 C61 60.9(2) . . . . ?
C50 P1 C56 C61 -48.1(2) . . . . ?
Ru1 P1 C56 C61 -172.60(18) . . . . ?
C62 P1 C56 C57 -168.42(18) . . . . ?
C50 P1 C56 C57 82.55(19) . . . . ?
Ru1 P1 C56 C57 -41.94(18) . . . . ?
C61 C56 C57 C58 -56.8(3) . . . . ?
P1 C56 C57 C58 168.48(19) . . . . ?
C56 C57 C58 C59 56.4(3) . . . . ?
C57 C58 C59 C60 -55.5(4) . . . . ?
C58 C59 C60 C61 55.2(4) . . . . ?
C57 C56 C61 C60 56.5(3) . . . . ?
P1 C56 C61 C60 -172.0(2) . . . . ?
C59 C60 C61 C56 -56.0(4) . . . . ?
C56 P1 C62 C63 62.5(2) . . . . ?
C50 P1 C62 C63 175.0(2) . . . . ?
Ru1 P1 C62 C63 -52.5(2) . . . . ?
C56 P1 C62 C67 -173.29(18) . . . . ?
C50 P1 C62 C67 -60.76(19) . . . . ?
Ru1 P1 C62 C67 71.72(19) . . . . ?
C67 C62 C63 C64 55.4(3) . . . . ?
P1 C62 C63 C64 -179.6(2) . . . . ?
C62 C63 C64 C65 -55.4(4) . . . . ?
C63 C64 C65 C66 55.8(4) . . . . ?
C64 C65 C66 C67 -56.5(4) . . . . ?
C65 C66 C67 C62 57.4(3) . . . . ?
C63 C62 C67 C66 -57.1(3) . . . . ?
P1 C62 C67 C66 176.98(19) . . . . ?

loop_
_platon_squeeze_void_nr
_platon_squeeze_void_average_x
_platon_squeeze_void_average_y
_platon_squeeze_void_average_z
_platon_squeeze_void_volume
_platon_squeeze_void_count_electrons
_platon_squeeze_void_content
1 0.169 -0.072 0.824 146 39 ' '
2 -0.169 1.072 0.176 147 39 ' '
3 0.258 0.345 0.785 9 1 ' '
4 0.285 0.296 0.871 6 0 ' '
5 0.483 0.450 0.406 7 0 ' '
6 0.517 0.550 0.594 7 0 ' '
7 0.717 0.700 0.135 6 0 ' '
8 0.743 0.652 0.221 8 0 ' '
